data_7107609
loop_
_publ_author_name
'Tong Wu'
'Lin-Hong Weng'
'Guo-Xin Jin'

_publ_section_title
;
 Sunlight induced cycloaddition and host-guest property of self-assembled
 organometallic macrocycles based on a versatile building block
;
_journal_name_full Chem.Commun.
_journal_page_first 4435
_journal_paper_doi 10.1039/c2cc30630a
_journal_volume 48
_journal_year 2012
_chemical_formula_sum 'C186 H180 F18 Ir6 N24 O24 S6'
_chemical_formula_weight 4823.10
_chemical_name_systematic
;
?
;
_space_group_IT_number 148
_symmetry_cell_setting rhombohedral
_symmetry_space_group_name_Hall '-R 3'
_symmetry_space_group_name_H-M 'R -3 :H'
_atom_sites_solution_hydrogens geom
_atom_sites_solution_primary direct
_atom_sites_solution_secondary difmap
_audit_creation_method SHELXL-97
_cell_angle_alpha 90.00
_cell_angle_beta 90.00
_cell_angle_gamma 120.00
_cell_formula_units_Z 6
_cell_length_a 30.302(3)
_cell_length_b 30.302(3)
_cell_length_c 41.215(4)
_cell_measurement_reflns_used 9952
_cell_measurement_temperature 173(2)
_cell_measurement_theta_max 24.92
_cell_measurement_theta_min 2.28
_cell_volume 32774(6)
_computing_cell_refinement 'Bruker SAINT'
_computing_data_collection 'Bruker APEX2'
_computing_data_reduction 'Bruker SAINT'
_computing_molecular_graphics 'Bruker SHELXTL'
_computing_publication_material 'Bruker SHELXTL'
_computing_structure_refinement 'SHELXL-97 (Sheldrick, 1997)'
_computing_structure_solution 'SHELXS-97 (Sheldrick, 1990)'
_diffrn_ambient_temperature 173(2)
_diffrn_measured_fraction_theta_full 0.994
_diffrn_measured_fraction_theta_max 0.994
_diffrn_measurement_device_type 'Bruker APEX-II CCD'
_diffrn_measurement_method '\f and \w scans'
_diffrn_radiation_monochromator graphite
_diffrn_radiation_source 'fine-focus sealed tube'
_diffrn_radiation_type MoK\a
_diffrn_radiation_wavelength 0.71073
_diffrn_reflns_av_R_equivalents 0.0727
_diffrn_reflns_av_sigmaI/netI 0.0754
_diffrn_reflns_limit_h_max 39
_diffrn_reflns_limit_h_min -39
_diffrn_reflns_limit_k_max 36
_diffrn_reflns_limit_k_min -39
_diffrn_reflns_limit_l_max 39
_diffrn_reflns_limit_l_min -53
_diffrn_reflns_number 80769
_diffrn_reflns_theta_full 27.59
_diffrn_reflns_theta_max 27.59
_diffrn_reflns_theta_min 0.92
_diffrn_standards_decay_% 7.15
_exptl_absorpt_coefficient_mu 3.775
_exptl_absorpt_correction_T_max 0.7040
_exptl_absorpt_correction_T_min 0.5834
_exptl_absorpt_correction_type multi-scan
_exptl_absorpt_process_details sadabs
_exptl_crystal_colour red
_exptl_crystal_density_diffrn 1.466
_exptl_crystal_density_method 'not measured'
_exptl_crystal_description block
_exptl_crystal_F_000 14256
_exptl_crystal_size_max 0.16
_exptl_crystal_size_mid 0.11
_exptl_crystal_size_min 0.10
_platon_squeeze_details
;
;
_refine_diff_density_max 4.854
_refine_diff_density_min -1.597
_refine_diff_density_rms 0.198
_refine_ls_extinction_method none
_refine_ls_goodness_of_fit_ref 0.990
_refine_ls_hydrogen_treatment constr
_refine_ls_matrix_type full
_refine_ls_number_parameters 778
_refine_ls_number_reflns 16790
_refine_ls_number_restraints 21
_refine_ls_restrained_S_all 0.999
_refine_ls_R_factor_all 0.1007
_refine_ls_R_factor_gt 0.0643
_refine_ls_shift/su_max 0.007
_refine_ls_shift/su_mean 0.000
_refine_ls_structure_factor_coef Fsqd
_refine_ls_weighting_details 'calc w=1/[\s^2^(Fo^2^)+(0.1207P)^2^+0.0000P] where P=(Fo^2^+2Fc^2^)/3'
_refine_ls_weighting_scheme calc
_refine_ls_wR_factor_gt 0.1708
_refine_ls_wR_factor_ref 0.1938
_reflns_number_gt 10356
_reflns_number_total 16790
_reflns_threshold_expression >2sigma(I)
_cod_data_source_file c2cc30630a.txt
_cod_data_source_block 4
_cod_original_sg_symbol_H-M R-3
_cod_database_code 7107609

loop_
_symmetry_equiv_pos_as_xyz
'x, y, z'
'-y, x-y, z'
'-x+y, -x, z'
'x+2/3, y+1/3, z+1/3'
'-y+2/3, x-y+1/3, z+1/3'
'-x+y+2/3, -x+1/3, z+1/3'
'x+1/3, y+2/3, z+2/3'
'-y+1/3, x-y+2/3, z+2/3'
'-x+y+1/3, -x+2/3, z+2/3'
'-x, -y, -z'
'y, -x+y, -z'
'x-y, x, -z'
'-x+2/3, -y+1/3, -z+1/3'
'y+2/3, -x+y+1/3, -z+1/3'
'x-y+2/3, x+1/3, -z+1/3'
'-x+1/3, -y+2/3, -z+2/3'
'y+1/3, -x+y+2/3, -z+2/3'
'x-y+1/3, x+2/3, -z+2/3'

loop_
_atom_site_label
_atom_site_type_symbol
_atom_site_fract_x
_atom_site_fract_y
_atom_site_fract_z
_atom_site_U_iso_or_equiv
_atom_site_adp_type
_atom_site_occupancy
_atom_site_symmetry_multiplicity
_atom_site_calc_flag
_atom_site_refinement_flags
Ir1 Ir 0.619623(11) 0.850558(11) 1.065920(8) 0.04141(11) Uani 1 1 d .
Ir2 Ir 0.618568(11) 0.858922(12) 0.930557(8) 0.04054(11) Uani 1 1 d .
N1 N 0.5994(2) 0.8855(2) 1.02732(16) 0.0408(15) Uani 1 1 d .
N2 N 0.6172(2) 0.8049(2) 1.02415(17) 0.0411(15) Uani 1 1 d .
N3 N 0.6180(2) 0.8098(2) 0.96895(17) 0.0415(15) Uani 1 1 d .
N4 N 0.5979(2) 0.8888(2) 0.97215(16) 0.0397(15) Uani 1 1 d .
N5 N 0.5412(2) 0.7996(2) 1.07267(16) 0.0418(15) Uani 1 1 d .
N6 N 0.3512(2) 0.7175(2) 1.08459(16) 0.0436(15) Uani 1 1 d .
N7 N 0.5403(2) 0.8069(2) 0.92454(17) 0.0412(15) Uani 1 1 d .
N8 N 0.3677(2) 0.6503(2) 0.91448(17) 0.0399(15) Uani 1 1 d .
O1 O 0.5493(5) 0.6702(4) 0.1041(4) 0.167(6) Uani 1 1 d .
O2 O 0.5393(6) 0.5994(6) 0.1339(3) 0.208(7) Uani 1 1 d U
O3 O 0.5849(4) 0.6241(5) 0.0857(3) 0.144(4) Uani 1 1 d .
O4 O 0.3516(4) 0.2896(5) 0.1354(3) 0.162(5) Uani 1 1 d .
O5 O 0.4084(4) 0.3765(5) 0.1144(4) 0.178(7) Uani 1 1 d .
O6 O 0.4417(4) 0.3144(4) 0.1215(2) 0.106(3) Uani 1 1 d .
S1 S 0.54569(11) 0.62346(11) 0.10573(8) 0.0736(7) Uani 1 1 d .
S2 S 0.40319(15) 0.32868(19) 0.12974(12) 0.1227(16) Uani 1 1 d .
F1 F 0.4820(5) 0.5371(4) 0.0798(3) 0.169(5) Uani 1 1 d .
F2 F 0.4509(4) 0.5824(6) 0.0921(4) 0.213(6) Uani 1 1 d U
F3 F 0.4924(6) 0.5983(6) 0.0533(4) 0.230(7) Uani 1 1 d .
F4 F 0.3908(3) 0.3752(4) 0.1773(2) 0.146(4) Uani 1 1 d D
F5 F 0.4260(5) 0.3221(6) 0.1836(4) 0.245(8) Uani 1 1 d D
F6 F 0.4723(4) 0.3939(5) 0.1670(3) 0.191(5) Uani 1 1 d DU
C1 C 0.5817(3) 0.9183(3) 1.0186(2) 0.0403(18) Uani 1 1 d .
C2 C 0.5656(3) 0.9463(3) 1.0377(2) 0.048(2) Uani 1 1 d .
H2 H 0.5667 0.9461 1.0608 0.057 Uiso 1 1 calc R
C3 C 0.5479(3) 0.9745(3) 1.0204(3) 0.053(2) Uani 1 1 d .
H3 H 0.5356 0.9932 1.0322 0.064 Uiso 1 1 calc R
C4 C 0.5479(3) 0.9759(3) 0.9871(3) 0.054(2) Uani 1 1 d .
H4 H 0.5366 0.9964 0.9766 0.065 Uiso 1 1 calc R
C5 C 0.5635(3) 0.9488(3) 0.9684(2) 0.0434(18) Uani 1 1 d .
H5 H 0.5627 0.9500 0.9454 0.052 Uiso 1 1 calc R
C6 C 0.5804(3) 0.9199(3) 0.9842(2) 0.0405(17) Uani 1 1 d .
C7 C 0.6066(3) 0.8697(3) 0.9990(2) 0.0461(19) Uani 1 1 d .
C8 C 0.6165(3) 0.8290(3) 0.9972(2) 0.0419(18) Uani 1 1 d .
C9 C 0.6169(3) 0.7622(3) 1.0125(2) 0.0420(18) Uani 1 1 d .
C10 C 0.6144(3) 0.7199(3) 1.0279(2) 0.051(2) Uani 1 1 d .
H10 H 0.6145 0.7179 1.0509 0.062 Uiso 1 1 calc R
C11 C 0.6118(4) 0.6808(3) 1.0088(2) 0.053(2) Uani 1 1 d .
H11 H 0.6083 0.6510 1.0188 0.064 Uiso 1 1 calc R
C12 C 0.6141(3) 0.6849(3) 0.9752(3) 0.056(2) Uani 1 1 d .
H12 H 0.6142 0.6584 0.9629 0.067 Uiso 1 1 calc R
C13 C 0.6163(3) 0.7273(3) 0.9582(2) 0.052(2) Uani 1 1 d .
H13 H 0.6164 0.7293 0.9352 0.062 Uiso 1 1 calc R
C14 C 0.6183(3) 0.7649(3) 0.9780(2) 0.0431(18) Uani 1 1 d .
C15 C 0.5076(3) 0.8164(3) 1.0757(2) 0.048(2) Uani 1 1 d .
H15 H 0.5203 0.8520 1.0745 0.057 Uiso 1 1 calc R
C16 C 0.4568(3) 0.7853(3) 1.0803(2) 0.0449(18) Uani 1 1 d .
H16 H 0.4347 0.7990 1.0824 0.054 Uiso 1 1 calc R
C17 C 0.4380(3) 0.7334(3) 1.08201(19) 0.0429(18) Uani 1 1 d .
C18 C 0.4714(3) 0.7153(3) 1.0803(2) 0.0433(18) Uani 1 1 d .
H18 H 0.4593 0.6798 1.0823 0.052 Uiso 1 1 calc R
C19 C 0.5229(3) 0.7492(3) 1.0756(2) 0.0456(19) Uani 1 1 d .
H19 H 0.5459 0.7365 1.0744 0.055 Uiso 1 1 calc R
C20 C 0.3827(3) 0.6983(3) 1.08454(18) 0.0375(16) Uani 1 1 d .
C21 C 0.5053(3) 0.8224(3) 0.9225(2) 0.0415(18) Uani 1 1 d .
H21 H 0.5168 0.8578 0.9242 0.050 Uiso 1 1 calc R
C22 C 0.4551(3) 0.7899(3) 0.9181(2) 0.0467(19) Uani 1 1 d .
H22 H 0.4322 0.8026 0.9163 0.056 Uiso 1 1 calc R
C23 C 0.4367(3) 0.7371(3) 0.91620(19) 0.0377(16) Uani 1 1 d .
C24 C 0.4719(3) 0.7204(3) 0.9166(2) 0.0465(19) Uani 1 1 d .
H24 H 0.4615 0.6854 0.9140 0.056 Uiso 1 1 calc R
C25 C 0.5232(3) 0.7570(3) 0.9211(2) 0.0417(18) Uani 1 1 d .
H25 H 0.5473 0.7458 0.9218 0.050 Uiso 1 1 calc R
C26 C 0.3818(3) 0.6993(3) 0.91460(19) 0.0382(16) Uani 1 1 d .
C27 C 0.6414(3) 0.8944(3) 1.1105(2) 0.053(2) Uani 1 1 d .
C28 C 0.6418(4) 0.8461(3) 1.1145(2) 0.054(2) Uani 1 1 d .
C29 C 0.6778(3) 0.8463(3) 1.0932(2) 0.054(2) Uani 1 1 d .
C30 C 0.7011(4) 0.8932(4) 1.0747(3) 0.058(2) Uani 1 1 d .
C31 C 0.6783(3) 0.9212(3) 1.0864(2) 0.052(2) Uani 1 1 d .
C32 C 0.6128(4) 0.9118(4) 1.1297(3) 0.070(3) Uani 1 1 d .
H32A H 0.6315 0.9277 1.1497 0.105 Uiso 1 1 calc R
H32B H 0.5794 0.8828 1.1351 0.105 Uiso 1 1 calc R
H32C H 0.6083 0.9368 1.1172 0.105 Uiso 1 1 calc R
C33 C 0.6099(4) 0.8057(3) 1.1390(2) 0.062(3) Uani 1 1 d .
H33A H 0.6104 0.7743 1.1341 0.093 Uiso 1 1 calc R
H33B H 0.5747 0.7990 1.1381 0.093 Uiso 1 1 calc R
H33C H 0.6238 0.8175 1.1608 0.093 Uiso 1 1 calc R
C34 C 0.6909(4) 0.8053(4) 1.0903(3) 0.069(3) Uani 1 1 d .
H34A H 0.7271 0.8192 1.0953 0.104 Uiso 1 1 calc R
H34B H 0.6841 0.7918 1.0681 0.104 Uiso 1 1 calc R
H34C H 0.6702 0.7778 1.1056 0.104 Uiso 1 1 calc R
C35 C 0.7418(4) 0.9099(4) 1.0501(3) 0.084(4) Uani 1 1 d .
H35A H 0.7418 0.9363 1.0364 0.126 Uiso 1 1 calc R
H35B H 0.7358 0.8807 1.0366 0.126 Uiso 1 1 calc R
H35C H 0.7749 0.9237 1.0610 0.126 Uiso 1 1 calc R
C36 C 0.6916(4) 0.9738(3) 1.0741(3) 0.062(3) Uani 1 1 d .
H36A H 0.7254 0.9900 1.0639 0.093 Uiso 1 1 calc R
H36B H 0.6918 0.9946 1.0923 0.093 Uiso 1 1 calc R
H36C H 0.6662 0.9704 1.0580 0.093 Uiso 1 1 calc R
C37 C 0.6767(3) 0.9339(3) 0.9133(3) 0.058(2) Uani 1 1 d .
C38 C 0.6994(3) 0.9046(4) 0.9219(3) 0.061(3) Uani 1 1 d .
C39 C 0.6788(3) 0.8611(4) 0.9010(2) 0.058(2) Uani 1 1 d .
C40 C 0.6410(4) 0.8612(4) 0.8813(2) 0.062(3) Uani 1 1 d .
C41 C 0.6399(3) 0.9085(4) 0.8895(3) 0.060(3) Uani 1 1 d .
C42 C 0.6904(5) 0.9829(4) 0.9291(3) 0.090(4) Uani 1 1 d .
H42A H 0.7217 1.0102 0.9193 0.135 Uiso 1 1 calc R
H42B H 0.6960 0.9807 0.9523 0.135 Uiso 1 1 calc R
H42C H 0.6628 0.9904 0.9261 0.135 Uiso 1 1 calc R
C43 C 0.7419(4) 0.9181(5) 0.9467(3) 0.097(4) Uani 1 1 d .
H43A H 0.7748 0.9337 0.9356 0.146 Uiso 1 1 calc R
H43B H 0.7361 0.8870 0.9579 0.146 Uiso 1 1 calc R
H43C H 0.7419 0.9421 0.9626 0.146 Uiso 1 1 calc R
C44 C 0.6962(5) 0.8221(5) 0.9017(3) 0.089(4) Uani 1 1 d .
H44A H 0.7093 0.8203 0.8803 0.134 Uiso 1 1 calc R
H44B H 0.6674 0.7886 0.9073 0.134 Uiso 1 1 calc R
H44C H 0.7232 0.8321 0.9179 0.134 Uiso 1 1 calc R
C45 C 0.6095(5) 0.8252(5) 0.8553(3) 0.092(4) Uani 1 1 d .
H45A H 0.6285 0.8352 0.8348 0.138 Uiso 1 1 calc R
H45B H 0.5778 0.8261 0.8528 0.138 Uiso 1 1 calc R
H45C H 0.6016 0.7906 0.8611 0.138 Uiso 1 1 calc R
C46 C 0.6093(5) 0.9275(5) 0.8711(3) 0.091(4) Uani 1 1 d .
H46A H 0.6053 0.9519 0.8845 0.136 Uiso 1 1 calc R
H46B H 0.5756 0.8986 0.8658 0.136 Uiso 1 1 calc R
H46C H 0.6271 0.9441 0.8510 0.136 Uiso 1 1 calc R
C47 C 0.4928(5) 0.5830(6) 0.0833(4) 0.095(4) Uani 1 1 d .
C48 C 0.4211(7) 0.3575(7) 0.1648(6) 0.178(9) Uiso 1 1 d D
C49 C 0.4349(3) 0.6852(4) 0.9994(2) 0.055(2) Uani 1 1 d .
C50 C 0.3839(3) 0.6763(3) 0.99950(19) 0.048(2) Uani 1 1 d .
C51 C 0.3432(3) 0.6255(3) 0.99935(19) 0.0459(19) Uani 1 1 d .
C52 C 0.3526(4) 0.5839(4) 0.9999(2) 0.057(2) Uani 1 1 d .
C53 C 0.4032(5) 0.5944(5) 1.0009(2) 0.068(3) Uani 1 1 d .
H53 H 0.4097 0.5669 1.0019 0.082 Uiso 1 1 calc R
C54 C 0.4431(4) 0.6426(5) 1.0003(2) 0.066(3) Uani 1 1 d .
H54 H 0.4769 0.6483 1.0005 0.079 Uiso 1 1 calc R
C55 C 0.4756(4) 0.7385(5) 0.9993(2) 0.068(3) Uani 1 1 d .
H55 H 0.5099 0.7458 0.9990 0.082 Uiso 1 1 calc R
C56 C 0.4665(4) 0.7770(4) 0.9996(2) 0.057(2) Uani 1 1 d .
H56 H 0.4944 0.8109 0.9997 0.069 Uiso 1 1 calc R
C57 C 0.3318(6) 0.7605(5) 0.1660(3) 0.086(4) Uani 1 1 d .
C58 C 0.3313(5) 0.7131(5) 0.1666(3) 0.074(3) Uani 1 1 d .
C59 C 0.3735(7) 0.8049(6) 0.1655(4) 0.106(5) Uani 1 1 d .
H59 H 0.3718 0.8354 0.1650 0.128 Uiso 1 1 calc R
C60 C 0.2840(7) 0.7581(7) 0.1678(3) 0.112(5) Uani 1 1 d .
H60 H 0.2825 0.7886 0.1689 0.134 Uiso 1 1 calc R
C61 C 0.5126(6) 0.4154(6) 0.0647(4) 0.110(5) Uiso 1 1 d .
C62 C 0.5082(9) 0.9432(10) 0.8765(6) 0.181(9) Uiso 1 1 d .
O7 O 0.5311(5) 0.3984(5) 0.0917(3) 0.154(5) Uiso 1 1 d .
O8 O 0.4787(8) 0.8891(9) 0.8650(5) 0.256(9) Uiso 1 1 d .

loop_
_atom_site_aniso_label
_atom_site_aniso_U_11
_atom_site_aniso_U_22
_atom_site_aniso_U_33
_atom_site_aniso_U_23
_atom_site_aniso_U_13
_atom_site_aniso_U_12
Ir1 0.04329(18) 0.04061(18) 0.0401(2) 0.00450(13) 0.00493(13) 0.02080(14)
Ir2 0.03432(16) 0.04295(18) 0.0402(2) 0.00730(13) 0.00935(13) 0.01620(13)
N1 0.047(4) 0.040(3) 0.041(4) 0.003(3) 0.003(3) 0.025(3)
N2 0.040(3) 0.040(3) 0.047(4) 0.003(3) 0.006(3) 0.023(3)
N3 0.041(3) 0.040(3) 0.048(4) 0.003(3) 0.007(3) 0.024(3)
N4 0.037(3) 0.036(3) 0.046(4) 0.010(3) 0.009(3) 0.019(3)
N5 0.048(4) 0.039(3) 0.041(4) 0.007(3) 0.007(3) 0.023(3)
N6 0.044(4) 0.043(4) 0.036(4) -0.001(3) 0.000(3) 0.016(3)
N7 0.042(3) 0.040(3) 0.046(4) 0.005(3) 0.012(3) 0.024(3)
N8 0.031(3) 0.043(3) 0.046(4) -0.004(3) 0.004(3) 0.019(3)
O1 0.155(10) 0.101(8) 0.275(18) -0.035(9) -0.040(11) 0.086(8)
O2 0.224(13) 0.188(12) 0.105(9) 0.029(9) -0.036(9) 0.024(10)
O3 0.084(7) 0.178(11) 0.159(11) -0.024(9) 0.030(7) 0.057(7)
O4 0.084(7) 0.189(12) 0.141(11) -0.050(9) -0.004(7) 0.014(8)
O5 0.125(9) 0.173(11) 0.273(18) 0.134(12) 0.087(10) 0.103(9)
O6 0.119(7) 0.127(7) 0.103(7) -0.014(6) 0.017(6) 0.087(6)
S1 0.0739(17) 0.0752(18) 0.077(2) -0.0007(15) 0.0009(15) 0.0414(15)
S2 0.090(3) 0.129(3) 0.131(4) -0.050(3) 0.012(2) 0.042(2)
F1 0.183(11) 0.112(7) 0.186(11) -0.045(7) -0.080(9) 0.055(7)
F2 0.102(7) 0.265(13) 0.276(14) -0.095(10) -0.008(8) 0.093(8)
F3 0.209(14) 0.265(17) 0.238(17) 0.013(14) -0.102(13) 0.134(13)
F4 0.111(6) 0.173(9) 0.151(9) -0.067(7) 0.016(6) 0.070(6)
F5 0.156(11) 0.244(16) 0.30(2) 0.021(15) -0.086(12) 0.078(11)
F6 0.125(6) 0.197(8) 0.147(7) -0.054(6) 0.006(6) 0.002(5)
C1 0.035(4) 0.029(3) 0.057(5) 0.004(3) 0.002(4) 0.016(3)
C2 0.047(4) 0.039(4) 0.056(5) -0.003(4) 0.013(4) 0.020(4)
C3 0.045(5) 0.039(4) 0.079(7) 0.001(4) 0.008(5) 0.023(4)
C4 0.045(5) 0.040(4) 0.081(7) 0.010(4) 0.003(5) 0.025(4)
C5 0.039(4) 0.038(4) 0.052(5) 0.005(4) 0.006(4) 0.018(3)
C6 0.033(4) 0.036(4) 0.047(5) 0.003(3) 0.002(3) 0.012(3)
C7 0.055(5) 0.045(4) 0.043(5) 0.010(4) 0.011(4) 0.029(4)
C8 0.042(4) 0.044(4) 0.044(5) 0.005(4) 0.008(4) 0.024(3)
C9 0.048(4) 0.040(4) 0.049(5) 0.004(4) 0.001(4) 0.030(4)
C10 0.052(5) 0.044(4) 0.064(6) 0.012(4) 0.005(4) 0.029(4)
C11 0.072(6) 0.050(5) 0.052(6) 0.004(4) 0.007(5) 0.041(5)
C12 0.049(5) 0.046(5) 0.082(7) 0.000(5) 0.007(5) 0.032(4)
C13 0.051(5) 0.050(5) 0.056(6) -0.002(4) 0.012(4) 0.027(4)
C14 0.046(4) 0.043(4) 0.049(5) 0.007(4) 0.008(4) 0.028(4)
C15 0.042(4) 0.041(4) 0.055(6) 0.001(4) 0.004(4) 0.017(4)
C16 0.050(5) 0.043(4) 0.042(5) 0.000(4) -0.003(4) 0.023(4)
C17 0.056(5) 0.050(4) 0.033(4) -0.008(3) -0.009(4) 0.035(4)
C18 0.055(5) 0.037(4) 0.040(5) 0.005(3) -0.002(4) 0.025(4)
C19 0.054(5) 0.045(4) 0.048(5) 0.003(4) -0.002(4) 0.032(4)
C20 0.050(4) 0.040(4) 0.025(4) 0.003(3) 0.006(3) 0.024(3)
C21 0.048(4) 0.036(4) 0.040(5) 0.005(3) -0.001(4) 0.022(3)
C22 0.053(5) 0.047(4) 0.052(5) 0.005(4) 0.004(4) 0.034(4)
C23 0.038(4) 0.042(4) 0.033(4) 0.000(3) -0.006(3) 0.019(3)
C24 0.055(5) 0.039(4) 0.050(5) -0.010(4) -0.006(4) 0.027(4)
C25 0.035(4) 0.044(4) 0.048(5) -0.001(4) 0.008(3) 0.021(3)
C26 0.038(4) 0.044(4) 0.034(4) 0.002(3) 0.002(3) 0.021(3)
C27 0.061(5) 0.045(5) 0.042(5) -0.001(4) -0.009(4) 0.020(4)
C28 0.061(5) 0.059(5) 0.046(5) -0.002(4) 0.000(4) 0.032(5)
C29 0.055(5) 0.049(5) 0.066(6) -0.001(4) -0.008(5) 0.031(4)
C30 0.054(5) 0.058(5) 0.061(6) 0.000(5) 0.005(5) 0.028(5)
C31 0.048(5) 0.041(4) 0.050(5) -0.003(4) -0.008(4) 0.010(4)
C32 0.095(8) 0.068(6) 0.061(7) 0.005(5) 0.003(6) 0.052(6)
C33 0.092(7) 0.051(5) 0.049(6) 0.007(4) 0.005(5) 0.041(5)
C34 0.068(6) 0.080(7) 0.080(8) -0.003(6) -0.012(6) 0.052(6)
C35 0.060(6) 0.079(7) 0.092(9) -0.010(7) 0.019(6) 0.020(6)
C36 0.061(6) 0.040(5) 0.084(8) 0.004(5) -0.009(5) 0.024(4)
C37 0.042(5) 0.050(5) 0.069(7) 0.014(5) 0.021(5) 0.012(4)
C38 0.034(4) 0.064(6) 0.069(7) 0.010(5) 0.004(4) 0.012(4)
C39 0.052(5) 0.068(6) 0.061(6) 0.022(5) 0.026(5) 0.036(5)
C40 0.047(5) 0.073(6) 0.047(6) 0.009(5) 0.027(4) 0.016(5)
C41 0.049(5) 0.073(6) 0.061(6) 0.029(5) 0.029(5) 0.032(5)
C42 0.071(7) 0.063(7) 0.105(10) 0.007(7) 0.022(7) 0.010(6)
C43 0.050(6) 0.136(11) 0.088(10) 0.000(8) 0.003(6) 0.033(7)
C44 0.081(8) 0.115(10) 0.093(10) 0.024(8) 0.034(7) 0.065(8)
C45 0.101(9) 0.116(10) 0.042(6) -0.007(6) 0.029(6) 0.042(8)
C46 0.095(8) 0.128(11) 0.079(9) 0.057(8) 0.032(7) 0.078(8)
C47 0.071(8) 0.109(11) 0.116(13) -0.019(9) -0.012(8) 0.052(8)
C49 0.054(5) 0.075(6) 0.034(5) 0.001(4) 0.001(4) 0.030(5)
C50 0.059(5) 0.053(5) 0.026(4) 0.001(4) 0.003(4) 0.024(4)
C51 0.054(5) 0.055(5) 0.029(4) -0.013(4) 0.001(4) 0.028(4)
C52 0.077(6) 0.073(6) 0.028(5) -0.008(4) -0.005(4) 0.044(5)
C53 0.099(8) 0.092(8) 0.041(6) 0.000(5) -0.002(5) 0.067(7)
C54 0.066(6) 0.100(8) 0.045(6) -0.022(5) -0.005(5) 0.053(6)
C55 0.048(5) 0.104(9) 0.049(6) 0.003(6) 0.007(4) 0.035(6)
C56 0.057(5) 0.059(5) 0.038(5) 0.001(4) -0.003(4) 0.016(5)
C57 0.110(10) 0.093(10) 0.063(8) -0.001(7) 0.004(7) 0.058(9)
C58 0.076(6) 0.097(9) 0.045(6) 0.007(6) 0.010(5) 0.041(7)
C59 0.150(14) 0.086(10) 0.086(10) 0.002(8) 0.011(10) 0.061(11)
C60 0.129(12) 0.172(17) 0.079(10) 0.014(10) 0.015(9) 0.109(13)

loop_
_atom_type_symbol
_atom_type_description
_atom_type_scat_dispersion_real
_atom_type_scat_dispersion_imag
_atom_type_scat_source
C C 0.0033 0.0016 'International Tables Vol C Tables 4.2.6.8 and 6.1.1.4'
H H 0.0000 0.0000 'International Tables Vol C Tables 4.2.6.8 and 6.1.1.4'
N N 0.0061 0.0033 'International Tables Vol C Tables 4.2.6.8 and 6.1.1.4'
O O 0.0106 0.0060 'International Tables Vol C Tables 4.2.6.8 and 6.1.1.4'
F F 0.0171 0.0103 'International Tables Vol C Tables 4.2.6.8 and 6.1.1.4'
S S 0.1246 0.1234 'International Tables Vol C Tables 4.2.6.8 and 6.1.1.4'
Ir Ir -1.4442 7.9887 'International Tables Vol C Tables 4.2.6.8 and 6.1.1.4'

loop_
_geom_angle_atom_site_label_1
_geom_angle_atom_site_label_2
_geom_angle_atom_site_label_3
_geom_angle
_geom_angle_site_symmetry_1
_geom_angle_site_symmetry_3
N5 Ir1 C28 96.0(3) . .
N5 Ir1 C29 123.1(3) . .
C28 Ir1 C29 38.0(3) . .
N5 Ir1 C31 138.0(3) . .
C28 Ir1 C31 64.4(4) . .
C29 Ir1 C31 63.9(3) . .
N5 Ir1 N1 87.9(2) . .
C28 Ir1 N1 153.5(3) . .
C29 Ir1 N1 148.9(3) . .
C31 Ir1 N1 95.5(3) . .
N5 Ir1 C27 102.9(3) . .
C28 Ir1 C27 40.2(3) . .
C29 Ir1 C27 65.5(3) . .
C31 Ir1 C27 38.1(3) . .
N1 Ir1 C27 113.4(3) . .
N5 Ir1 C30 160.9(3) . .
C28 Ir1 C30 65.2(4) . .
C29 Ir1 C30 39.2(4) . .
C31 Ir1 C30 38.3(3) . .
N1 Ir1 C30 110.4(3) . .
C27 Ir1 C30 65.6(4) . .
N5 Ir1 N2 88.4(2) . .
C28 Ir1 N2 127.6(3) . .
C29 Ir1 N2 98.2(3) . .
C31 Ir1 N2 133.3(3) . .
N1 Ir1 N2 78.6(2) . .
C27 Ir1 N2 163.5(3) . .
C30 Ir1 N2 100.2(3) . .
N7 Ir2 C40 97.7(3) . .
N7 Ir2 C41 105.3(3) . .
C40 Ir2 C41 40.9(4) . .
N7 Ir2 C38 162.5(3) . .
C40 Ir2 C38 65.2(4) . .
C41 Ir2 C38 64.6(4) . .
N7 Ir2 N3 87.3(2) . .
C40 Ir2 N3 127.6(3) . .
C41 Ir2 N3 163.1(3) . .
C38 Ir2 N3 100.2(3) . .
N7 Ir2 C39 124.9(3) . .
C40 Ir2 C39 38.0(4) . .
C41 Ir2 C39 65.1(3) . .
C38 Ir2 C39 38.7(4) . .
N3 Ir2 C39 98.6(3) . .
N7 Ir2 N4 87.4(2) . .
C40 Ir2 N4 153.2(3) . .
C41 Ir2 N4 112.4(3) . .
C38 Ir2 N4 109.5(3) . .
N3 Ir2 N4 78.8(2) . .
C39 Ir2 N4 147.6(3) . .
N7 Ir2 C37 139.6(3) . .
C40 Ir2 C37 65.0(4) . .
C41 Ir2 C37 37.6(4) . .
C38 Ir2 C37 38.0(4) . .
N3 Ir2 C37 132.7(3) . .
C39 Ir2 C37 63.6(4) . .
N4 Ir2 C37 94.2(3) . .
C7 N1 C1 103.0(7) . .
C7 N1 Ir1 109.5(5) . .
C1 N1 Ir1 147.6(6) . .
C8 N2 C9 103.2(7) . .
C8 N2 Ir1 108.3(5) . .
C9 N2 Ir1 148.5(6) . .
C8 N3 C14 102.0(7) . .
C8 N3 Ir2 109.5(5) . .
C14 N3 Ir2 148.4(6) . .
C7 N4 C6 102.9(7) . .
C7 N4 Ir2 108.3(5) . .
C6 N4 Ir2 148.8(5) . .
C19 N5 C15 117.4(7) . .
C19 N5 Ir1 121.1(5) . .
C15 N5 Ir1 121.5(5) . .
C20 N6 C20 117.0(8) 2_665 .
C25 N7 C21 117.1(7) . .
C25 N7 Ir2 120.9(5) . .
C21 N7 Ir2 121.9(5) . .
C26 N8 C26 115.4(7) . 3_565
O2 S1 O1 121.7(11) . .
O2 S1 O3 113.6(11) . .
O1 S1 O3 108.7(9) . .
O2 S1 C47 104.5(9) . .
O1 S1 C47 105.9(8) . .
O3 S1 C47 99.7(7) . .
O4 S2 O6 119.5(8) . .
O4 S2 O5 114.1(9) . .
O6 S2 O5 117.8(7) . .
O4 S2 C48 103.4(9) . .
O6 S2 C48 105.0(8) . .
O5 S2 C48 90.6(10) . .
N1 C1 C2 131.1(8) . .
N1 C1 C6 107.9(7) . .
C2 C1 C6 121.0(7) . .
C1 C2 C3 115.7(8) . .
C4 C3 C2 121.9(8) . .
C5 C4 C3 122.6(8) . .
C4 C5 C6 117.8(8) . .
C5 C6 N4 131.0(8) . .
C5 C6 C1 121.0(7) . .
N4 C6 C1 108.0(7) . .
N1 C7 N4 118.1(7) . .
N1 C7 C8 120.7(7) . .
N4 C7 C8 120.7(8) . .
N3 C8 N2 118.9(7) . .
N3 C8 C7 120.2(8) . .
N2 C8 C7 120.2(7) . .
N2 C9 C10 132.4(8) . .
N2 C9 C14 108.1(6) . .
C10 C9 C14 119.5(7) . .
C11 C10 C9 118.4(9) . .
C12 C11 C10 120.7(8) . .
C11 C12 C13 122.9(8) . .
C14 C13 C12 114.5(9) . .
C13 C14 N3 128.2(8) . .
C13 C14 C9 123.9(7) . .
N3 C14 C9 107.7(7) . .
N5 C15 C16 124.0(8) . .
C15 C16 C17 118.3(8) . .
C18 C17 C16 119.1(8) . .
C18 C17 C20 120.9(7) . .
C16 C17 C20 119.9(7) . .
C17 C18 C19 119.4(7) . .
N5 C19 C18 121.7(7) . .
N6 C20 N6 123.1(8) 3_565 .
N6 C20 C17 117.9(7) 3_565 .
N6 C20 C17 119.0(7) . .
C22 C21 N7 123.0(7) . .
C21 C22 C23 119.9(7) . .
C24 C23 C22 118.2(7) . .
C24 C23 C26 119.4(7) . .
C22 C23 C26 122.4(7) . .
C23 C24 C25 117.6(7) . .
N7 C25 C24 124.0(7) . .
N8 C26 N8 124.6(7) . 2_665
N8 C26 C23 118.5(7) . .
N8 C26 C23 116.9(7) 2_665 .
C31 C27 C32 128.2(8) . .
C31 C27 C28 104.6(8) . .
C32 C27 C28 126.9(8) . .
C31 C27 Ir1 70.5(5) . .
C32 C27 Ir1 129.1(7) . .
C28 C27 Ir1 68.9(5) . .
C29 C28 C27 108.5(8) . .
C29 C28 C33 127.4(8) . .
C27 C28 C33 124.0(8) . .
C29 C28 Ir1 71.4(5) . .
C27 C28 Ir1 70.9(5) . .
C33 C28 Ir1 125.8(7) . .
C28 C29 C30 109.4(8) . .
C28 C29 C34 125.5(9) . .
C30 C29 C34 125.1(9) . .
C28 C29 Ir1 70.6(5) . .
C30 C29 Ir1 71.2(5) . .
C34 C29 Ir1 125.3(7) . .
C31 C30 C29 105.3(8) . .
C31 C30 C35 127.0(9) . .
C29 C30 C35 127.6(9) . .
C31 C30 Ir1 70.3(5) . .
C29 C30 Ir1 69.7(5) . .
C35 C30 Ir1 126.6(8) . .
C27 C31 C30 112.2(8) . .
C27 C31 C36 123.9(9) . .
C30 C31 C36 124.0(9) . .
C27 C31 Ir1 71.4(5) . .
C30 C31 Ir1 71.4(5) . .
C36 C31 Ir1 124.4(6) . .
C41 C37 C38 109.7(9) . .
C41 C37 C42 127.6(10) . .
C38 C37 C42 122.6(11) . .
C41 C37 Ir2 69.4(5) . .
C38 C37 Ir2 70.0(5) . .
C42 C37 Ir2 125.3(7) . .
C37 C38 C39 107.4(9) . .
C37 C38 C43 127.5(11) . .
C39 C38 C43 124.9(10) . .
C37 C38 Ir2 72.0(5) . .
C39 C38 Ir2 71.1(5) . .
C43 C38 Ir2 126.5(7) . .
C40 C39 C38 109.2(8) . .
C40 C39 C44 127.9(11) . .
C38 C39 C44 122.8(10) . .
C40 C39 Ir2 69.5(5) . .
C38 C39 Ir2 70.3(5) . .
C44 C39 Ir2 125.5(7) . .
C39 C40 C45 129.8(11) . .
C39 C40 C41 106.4(9) . .
C45 C40 C41 123.6(11) . .
C39 C40 Ir2 72.4(6) . .
C45 C40 Ir2 125.9(7) . .
C41 C40 Ir2 69.9(5) . .
C37 C41 C40 107.0(9) . .
C37 C41 C46 128.0(11) . .
C40 C41 C46 124.4(11) . .
C37 C41 Ir2 73.0(6) . .
C40 C41 Ir2 69.3(5) . .
C46 C41 Ir2 129.4(6) . .
F1 C47 F2 107.4(14) . .
F1 C47 F3 103.7(15) . .
F2 C47 F3 95.0(14) . .
F1 C47 S1 118.7(11) . .
F2 C47 S1 114.2(12) . .
F3 C47 S1 114.9(13) . .
F4 C48 F6 111.4(16) . .
F4 C48 F5 116.1(19) . .
F6 C48 F5 93.9(16) . .
F4 C48 S2 115.7(14) . .
F6 C48 S2 115.2(15) . .
F5 C48 S2 102.5(15) . .
C50 C49 C54 119.2(9) . .
C50 C49 C55 116.4(9) . .
C54 C49 C55 124.4(9) . .
C51 C50 C51 120.6(9) . 2_665
C51 C50 C49 118.8(8) . .
C51 C50 C49 120.7(8) 2_665 .
C50 C51 C50 119.4(8) . 3_565
C50 C51 C52 120.6(8) . .
C50 C51 C52 119.9(8) 3_565 .
C53 C52 C56 122.5(9) . 3_565
C53 C52 C51 118.7(9) . .
C56 C52 C51 118.8(9) 3_565 .
C54 C53 C52 122.0(10) . .
C53 C54 C49 120.7(9) . .
C56 C55 C49 122.7(9) . .
C55 C56 C52 121.5(9) . 2_665
C59 C57 C60 119.6(13) . .
C59 C57 C58 123.6(14) . .
C60 C57 C58 116.7(13) . .
C57 C58 C58 122.7(12) . 15
C57 C58 C58 117.3(12) . 14_455
C58 C58 C58 120.003(11) 15 14_455
C57 C59 C60 119.4(14) . 14_455
C57 C60 C59 120.1(15) . 15

loop_
_geom_bond_atom_site_label_1
_geom_bond_atom_site_label_2
_geom_bond_distance
_geom_bond_site_symmetry_2
Ir1 N5 2.108(6) .
Ir1 C28 2.139(10) .
Ir1 C29 2.149(9) .
Ir1 C31 2.155(8) .
Ir1 N1 2.163(6) .
Ir1 C27 2.167(9) .
Ir1 C30 2.169(10) .
Ir1 N2 2.186(7) .
Ir2 N7 2.106(6) .
Ir2 C40 2.130(9) .
Ir2 C41 2.139(9) .
Ir2 C38 2.157(8) .
Ir2 N3 2.167(7) .
Ir2 C39 2.167(8) .
Ir2 N4 2.172(7) .
Ir2 C37 2.184(8) .
N1 C7 1.321(10) .
N1 C1 1.391(9) .
N2 C8 1.333(10) .
N2 C9 1.376(9) .
N3 C8 1.312(10) .
N3 C14 1.417(9) .
N4 C7 1.335(10) .
N4 C6 1.383(10) .
N5 C19 1.344(10) .
N5 C15 1.350(10) .
N6 C20 1.324(9) 2_665
N6 C20 1.344(9) .
N7 C25 1.338(10) .
N7 C21 1.359(10) .
N8 C26 1.324(9) .
N8 C26 1.334(9) 3_565
O1 S1 1.367(10) .
O2 S1 1.333(14) .
O3 S1 1.440(10) .
O4 S2 1.432(11) .
O5 S2 1.515(11) .
O6 S2 1.474(9) .
S1 C47 1.721(14) .
S2 C48 1.63(2) .
F1 C47 1.267(17) .
F2 C47 1.313(16) .
F3 C47 1.32(2) .
F4 C48 1.377(16) .
F5 C48 1.391(16) .
F6 C48 1.385(16) .
C1 C2 1.409(11) .
C1 C6 1.421(12) .
C2 C3 1.411(12) .
C3 C4 1.374(13) .
C4 C5 1.370(12) .
C5 C6 1.381(11) .
C7 C8 1.411(12) .
C9 C10 1.401(10) .
C9 C14 1.420(12) .
C10 C11 1.391(12) .
C11 C12 1.390(13) .
C12 C13 1.433(12) .
C13 C14 1.378(11) .
C15 C16 1.358(11) .
C16 C17 1.381(11) .
C17 C18 1.372(11) .
C17 C20 1.473(11) .
C18 C19 1.389(11) .
C20 N6 1.323(9) 3_565
C21 C22 1.349(11) .
C22 C23 1.408(11) .
C23 C24 1.392(11) .
C23 C26 1.476(10) .
C24 C25 1.397(11) .
C26 N8 1.334(9) 2_665
C27 C31 1.410(13) .
C27 C32 1.454(14) .
C27 C28 1.479(12) .
C28 C29 1.397(13) .
C28 C33 1.507(13) .
C29 C30 1.448(13) .
C29 C34 1.488(12) .
C30 C31 1.418(13) .
C30 C35 1.478(14) .
C31 C36 1.522(12) .
C37 C41 1.394(14) .
C37 C38 1.415(14) .
C37 C42 1.478(15) .
C38 C39 1.431(14) .
C38 C43 1.531(15) .
C39 C40 1.401(14) .
C39 C44 1.519(14) .
C40 C45 1.487(16) .
C40 C41 1.490(14) .
C41 C46 1.516(14) .
C49 C50 1.428(12) .
C49 C54 1.430(14) .
C49 C55 1.462(14) .
C50 C51 1.411(11) .
C50 C51 1.419(12) 2_665
C51 C50 1.419(12) 3_565
C51 C52 1.425(12) .
C52 C53 1.403(14) .
C52 C56 1.420(14) 3_565
C53 C54 1.352(16) .
C55 C56 1.326(15) .
C56 C52 1.420(14) 2_665
C57 C59 1.307(18) .
C57 C60 1.414(19) .
C57 C58 1.431(16) .
C58 C58 1.438(12) 15
C58 C58 1.439(12) 14_455
C59 C60 1.52(2) 14_455
C60 C59 1.52(2) 15
C61 O7 1.454(19) .
C62 O8 1.50(3) .

loop_
_platon_squeeze_void_nr
_platon_squeeze_void_average_x
_platon_squeeze_void_average_y
_platon_squeeze_void_average_z
_platon_squeeze_void_volume
_platon_squeeze_void_count_electrons
1 0.000 0.000 0.000 2571.6 587.5
2 0.667 0.333 0.333 2566.2 587.0
3 0.483 0.075 0.871 27.3 -2.1
4 0.258 0.074 0.538 26.7 -2.4
5 0.740 0.149 0.795 26.5 -2.3
6 0.926 0.184 0.538 26.6 -2.0
7 0.184 0.258 0.462 26.8 -2.3
8 0.409 0.259 0.795 26.4 -2.0
9 0.333 0.667 0.667 2566.2 586.8
10 0.149 0.409 0.205 26.6 -2.2
11 0.924 0.407 0.871 27.2 -2.5
12 0.407 0.483 0.129 27.0 -2.4
13 0.593 0.517 0.871 27.0 -2.2
14 0.851 0.591 0.795 26.6 -2.3
15 0.075 0.593 0.129 27.2 -2.1
16 0.816 0.742 0.538 26.8 -2.1
17 0.591 0.740 0.205 26.5 -2.5
18 0.074 0.816 0.462 26.6 -2.2
19 0.260 0.851 0.205 26.5 -2.1
20 0.517 0.924 0.129 27.3 -2.3
21 0.742 0.926 0.462 26.7 -1.9
